data_4021679
loop_
_publ_author_name
'Kao-Hsien Shen'
'Ching-Fa Yao'

_publ_section_title
;
 Novel and Efficient Method for the Allylation of Carbonyl
 Compounds and Imines Using Triallylaluminum
;
_journal_name_full 'Journal of Organic Chemistry'
_journal_page_first 3980
_journal_page_last 3983
_journal_paper_doi 10.1021/jo052385f
_journal_volume 71
_journal_year 2006
_chemical_formula_moiety 'C13 H20 O1'
_chemical_formula_sum 'C13 H20 O'
_chemical_formula_weight 192.29
_chemical_name_systematic
;
 ?
;
_space_group_IT_number 2
_symmetry_cell_setting triclinic
_symmetry_space_group_name_Hall '-P 1'
_symmetry_space_group_name_H-M 'P -1'
_atom_sites_solution_hydrogens geom
_atom_sites_solution_primary direct
_atom_sites_solution_secondary difmap
_audit_creation_method SHELXL-97
_cell_angle_alpha 87.9860(10)
_cell_angle_beta 79.8480(10)
_cell_angle_gamma 79.040(2)
_cell_formula_units_Z 8
_cell_length_a 9.9200(2)
_cell_length_b 13.8960(3)
_cell_length_c 17.0050(5)
_cell_measurement_reflns_used 16224
_cell_measurement_temperature 200(2)
_cell_measurement_theta_max 25.028
_cell_measurement_theta_min 2.037
_cell_volume 2265.32(9)
_computing_cell_refinement 'HKL Scalepack (Otwinowski & Minor 1997)'
_computing_data_collection 'Collect (Nonius BV, 1997-2000)'
_computing_data_reduction 'HKL Denzo and Scalepack (Otwinowski & Minor 19'
_computing_molecular_graphics 'Ortep-3 for Windows (Farrugia, 1997)'
_computing_publication_material 'WinGX publication routines (Farrugia, 1999)'
_computing_structure_refinement 'SHELXL-97 (Sheldrick, 1997)'
_computing_structure_solution 'SHELXS-86 (Sheldrick, 1986)'
_diffrn_ambient_temperature 200(2)
_diffrn_detector_area_resol_mean 9
_diffrn_measured_fraction_theta_full 0.997
_diffrn_measured_fraction_theta_max 0.997
_diffrn_measurement_device_type KappaCCD
_diffrn_measurement_method 'CCD rotation images, thick slices'
_diffrn_radiation_monochromator graphite
_diffrn_radiation_source 'fine-focus sealed tube'
_diffrn_radiation_type MoK\a
_diffrn_radiation_wavelength 0.71073
_diffrn_reflns_av_R_equivalents 0.0741
_diffrn_reflns_av_sigmaI/netI 0.0767
_diffrn_reflns_limit_h_max 11
_diffrn_reflns_limit_h_min -11
_diffrn_reflns_limit_k_max 16
_diffrn_reflns_limit_k_min -16
_diffrn_reflns_limit_l_max 20
_diffrn_reflns_limit_l_min -20
_diffrn_reflns_number 28139
_diffrn_reflns_theta_full 24.99
_diffrn_reflns_theta_max 24.99
_diffrn_reflns_theta_min 2.12
_exptl_absorpt_coefficient_mu 0.069
_exptl_absorpt_correction_T_max 1.0643
_exptl_absorpt_correction_T_min 0.9526
_exptl_absorpt_correction_type multi-scan
_exptl_absorpt_process_details
;
 ?
;
_exptl_crystal_colour colorless
_exptl_crystal_density_diffrn 1.128
_exptl_crystal_density_method 'not measured'
_exptl_crystal_description prism
_exptl_crystal_F_000 848
_exptl_crystal_size_max 0.42
_exptl_crystal_size_mid 0.24
_exptl_crystal_size_min 0.14
_refine_diff_density_max 0.337
_refine_diff_density_min -0.406
_refine_diff_density_rms 0.111
_refine_ls_extinction_coef 0.0126(19)
_refine_ls_extinction_expression Fc^*^=kFc[1+0.001xFc^2^\l^3^/sin(2\q)]^-1/4^
_refine_ls_extinction_method SHELXL
_refine_ls_goodness_of_fit_ref 0.993
_refine_ls_hydrogen_treatment fixed
_refine_ls_matrix_type full
_refine_ls_number_parameters 506
_refine_ls_number_reflns 7957
_refine_ls_number_restraints 0
_refine_ls_restrained_S_all 0.993
_refine_ls_R_factor_all 0.1253
_refine_ls_R_factor_gt 0.0599
_refine_ls_shift/su_max 0.000
_refine_ls_shift/su_mean 0.000
_refine_ls_structure_factor_coef Fsqd
_refine_ls_weighting_details 'calc w=1/[\s^2^(Fo^2^)+(0.1107P)^2^+0.0000P] where P=(Fo^2^+2Fc^2^)/3'
_refine_ls_weighting_scheme calc
_refine_ls_wR_factor_gt 0.1589
_refine_ls_wR_factor_ref 0.1955
_reflns_number_gt 4404
_reflns_number_total 7957
_reflns_threshold_expression >2sigma(I)
_cod_data_source_file jo052385fsi20051129_112930.cif
_cod_database_code 4021679

loop_
_symmetry_equiv_pos_as_xyz
'x, y, z'
'-x, -y, -z'

loop_
_atom_site_label
_atom_site_type_symbol
_atom_site_fract_x
_atom_site_fract_y
_atom_site_fract_z
_atom_site_U_iso_or_equiv
_atom_site_adp_type
_atom_site_occupancy
_atom_site_symmetry_multiplicity
_atom_site_calc_flag
_atom_site_refinement_flags
O1' O -0.06993(15) -0.10325(11) 0.77614(9) 0.0382(4) Uani 1 1 d .
H1' H -0.1135 -0.1329 0.8113 0.057 Uiso 1 1 calc R
O2' O 0.09157(15) 0.27274(11) 0.14049(9) 0.0394(4) Uani 1 1 d .
H2' H 0.0368 0.3158 0.1676 0.059 Uiso 1 1 calc R
O3' O 0.97046(17) 0.38011(12) 0.27384(10) 0.0503(5) Uani 1 1 d .
H3' H 1.0066 0.3466 0.3079 0.075 Uiso 1 1 calc R
O4' O 0.04658(15) 0.21543(11) 0.35663(9) 0.0393(4) Uani 1 1 d .
H4' H 0.0202 0.1738 0.3332 0.059 Uiso 1 1 calc R
C1 C -0.3394(3) 0.1636(3) 0.7882(2) 0.0755(10) Uani 1 1 d .
H1A H -0.4069 0.1792 0.7534 0.091 Uiso 1 1 d R
H1B H -0.3169 0.2147 0.8172 0.091 Uiso 1 1 d R
C2 C -0.2758(3) 0.0742(2) 0.79813(17) 0.0550(8) Uani 1 1 d .
H2 H -0.3017 0.0257 0.7679 0.066 Uiso 1 1 d R
C3 C -0.1710(2) 0.04328(18) 0.85100(15) 0.0418(6) Uani 1 1 d .
H3A H -0.2127 0.0070 0.8946 0.050 Uiso 1 1 d R
H3B H -0.1523 0.1023 0.8709 0.050 Uiso 1 1 d R
C4 C -0.0331(2) -0.02078(16) 0.81051(14) 0.0340(6) Uani 1 1 d .
C5 C 0.0475(2) 0.03098(17) 0.74204(14) 0.0381(6) Uani 1 1 d .
H5 H -0.0114 0.0530 0.7033 0.046 Uiso 1 1 d R
C6 C 0.0950(3) 0.11821(18) 0.77415(16) 0.0472(7) Uani 1 1 d .
H6A H 0.1433 0.1515 0.7309 0.057 Uiso 1 1 d R
H6B H 0.0140 0.1622 0.8000 0.057 Uiso 1 1 d R
C7 C 0.1895(3) 0.0831(2) 0.83529(16) 0.0496(7) Uani 1 1 d .
H7 H 0.2192 0.1381 0.8550 0.060 Uiso 1 1 d R
C8 C 0.3185(3) 0.0113(2) 0.79527(17) 0.0580(8) Uani 1 1 d .
H8A H 0.3790 -0.0107 0.8332 0.070 Uiso 1 1 d R
H8B H 0.3675 0.0432 0.7514 0.070 Uiso 1 1 d R
C9 C 0.2718(2) -0.07647(19) 0.76301(16) 0.0484(7) Uani 1 1 d .
H9 H 0.3530 -0.1210 0.7379 0.058 Uiso 1 1 d R
C10 C 0.1918(2) -0.12822(18) 0.83173(15) 0.0444(7) Uani 1 1 d .
H10A H 0.2510 -0.1518 0.8699 0.053 Uiso 1 1 d R
H10B H 0.1630 -0.1825 0.8103 0.053 Uiso 1 1 d R
C11 C 0.0631(2) -0.05611(17) 0.87168(14) 0.0378(6) Uani 1 1 d .
H11 H 0.0136 -0.0891 0.9147 0.045 Uiso 1 1 d R
C12 C 0.1112(3) 0.03087(19) 0.90451(15) 0.0467(7) Uani 1 1 d .
H12A H 0.0316 0.0762 0.9303 0.056 Uiso 1 1 d R
H12B H 0.1720 0.0082 0.9421 0.056 Uiso 1 1 d R
C13 C 0.1771(2) -0.04030(18) 0.70188(15) 0.0436(7) Uani 1 1 d .
H13A H 0.1475 -0.0948 0.6814 0.052 Uiso 1 1 d R
H13B H 0.2252 -0.0069 0.6587 0.052 Uiso 1 1 d R
C14 C -0.0806(3) 0.3119(2) -0.06637(19) 0.0607(8) Uani 1 1 d .
H14A H -0.1457 0.2730 -0.0769 0.073 Uiso 1 1 d R
H14B H -0.0414 0.3523 -0.1079 0.073 Uiso 1 1 d R
C15 C -0.0461(2) 0.31398(18) 0.00410(17) 0.0452(7) Uani 1 1 d .
H15 H -0.0869 0.2730 0.0444 0.054 Uiso 1 1 d R
C16 C 0.0532(2) 0.37244(17) 0.02626(15) 0.0401(6) Uani 1 1 d .
H16A H 0.0994 0.3938 -0.0239 0.048 Uiso 1 1 d R
H16B H -0.0008 0.4283 0.0562 0.048 Uiso 1 1 d R
C17 C 0.1651(2) 0.31649(16) 0.07167(14) 0.0334(6) Uani 1 1 d .
C18 C 0.2510(3) 0.38643(19) 0.09830(15) 0.0448(7) Uani 1 1 d .
H18 H 0.1874 0.4388 0.1279 0.054 Uiso 1 1 d R
C19 C 0.3384(3) 0.4269(2) 0.02516(17) 0.0564(8) Uani 1 1 d .
H19A H 0.3929 0.4685 0.0441 0.068 Uiso 1 1 d R
H19B H 0.2779 0.4644 -0.0076 0.068 Uiso 1 1 d R
C20 C 0.4360(3) 0.3421(2) -0.02128(18) 0.0624(9) Uani 1 1 d .
H20 H 0.4890 0.3681 -0.0671 0.075 Uiso 1 1 d R
C21 C 0.5344(3) 0.2865(3) 0.0314(2) 0.0764(10) Uani 1 1 d .
H21A H 0.5845 0.3324 0.0484 0.092 Uiso 1 1 d R
H21B H 0.5991 0.2348 0.0014 0.092 Uiso 1 1 d R
C22 C 0.4478(3) 0.2471(2) 0.10540(19) 0.0657(9) Uani 1 1 d .
H22 H 0.5077 0.2122 0.1397 0.079 Uiso 1 1 d R
C23 C 0.3646(2) 0.17663(19) 0.07771(17) 0.0528(8) Uani 1 1 d .
H23A H 0.4267 0.1241 0.0473 0.063 Uiso 1 1 d R
H23B H 0.3119 0.1503 0.1234 0.063 Uiso 1 1 d R
C24 C 0.2645(2) 0.23223(17) 0.02464(15) 0.0408(6) Uani 1 1 d .
H24 H 0.2115 0.1885 0.0071 0.049 Uiso 1 1 d R
C25 C 0.3507(3) 0.2723(2) -0.04901(16) 0.0538(7) Uani 1 1 d .
H25A H 0.2897 0.3081 -0.0823 0.065 Uiso 1 1 d R
H25B H 0.4132 0.2198 -0.0792 0.065 Uiso 1 1 d R
C26 C 0.3483(3) 0.3319(2) 0.15175(18) 0.0593(8) Uani 1 1 d .
H26A H 0.2961 0.3067 0.1982 0.071 Uiso 1 1 d R
H26B H 0.4023 0.3757 0.1678 0.071 Uiso 1 1 d R
C27 C 1.1294(4) 0.6263(3) 0.2816(3) 0.1090(14) Uani 1 1 d .
H27A H 1.2112 0.6366 0.2452 0.131 Uiso 1 1 d R
H27B H 1.0671 0.6810 0.3089 0.131 Uiso 1 1 d R
C28 C 1.0983(3) 0.5427(3) 0.2967(2) 0.0683(9) Uani 1 1 d .
H28 H 1.1633 0.4901 0.2681 0.082 Uiso 1 1 d R
C29 C 0.9720(3) 0.5199(2) 0.35121(16) 0.0514(7) Uani 1 1 d .
H29A H 1.0044 0.4796 0.3936 0.062 Uiso 1 1 d R
H29B H 0.9195 0.5815 0.3727 0.062 Uiso 1 1 d R
C30 C 0.8806(2) 0.46605(17) 0.31042(15) 0.0398(6) Uani 1 1 d .
C31 C 0.8185(3) 0.52319(18) 0.24330(16) 0.0479(7) Uani 1 1 d .
H31 H 0.8916 0.5423 0.2046 0.057 Uiso 1 1 d R
C32 C 0.7198(3) 0.6169(2) 0.27650(19) 0.0739(10) Uani 1 1 d .
H32A H 0.6830 0.6550 0.2343 0.089 Uiso 1 1 d R
H32B H 0.7709 0.6547 0.3024 0.089 Uiso 1 1 d R
C33 C 0.6017(4) 0.5879(3) 0.3385(2) 0.0965(13) Uani 1 1 d .
H33 H 0.5413 0.6473 0.3591 0.116 Uiso 1 1 d R
C34 C 0.5222(4) 0.5245(4) 0.2985(3) 0.136(2) Uani 1 1 d .
H34A H 0.4864 0.5596 0.2546 0.163 Uiso 1 1 d R
H34B H 0.4461 0.5095 0.3372 0.163 Uiso 1 1 d R
C35 C 0.6227(4) 0.4302(3) 0.2661(2) 0.0968(13) Uani 1 1 d .
H35 H 0.5707 0.3906 0.2427 0.116 Uiso 1 1 d R
C36 C 0.6856(3) 0.3726(3) 0.33334(19) 0.0792(10) Uani 1 1 d .
H36A H 0.6133 0.3520 0.3716 0.095 Uiso 1 1 d R
H36B H 0.7509 0.3161 0.3109 0.095 Uiso 1 1 d R
C37 C 0.7614(3) 0.4380(2) 0.37175(16) 0.0525(7) Uani 1 1 d .
H37 H 0.8002 0.4023 0.4144 0.063 Uiso 1 1 d R
C38 C 0.6604(3) 0.5306(2) 0.40544(19) 0.0747(10) Uani 1 1 d .
H38A H 0.7072 0.5696 0.4332 0.090 Uiso 1 1 d R
H38B H 0.5843 0.5117 0.4417 0.090 Uiso 1 1 d R
C39 C 0.7391(3) 0.4599(3) 0.20343(18) 0.0686(9) Uani 1 1 d .
H39A H 0.8040 0.4025 0.1825 0.082 Uiso 1 1 d R
H39B H 0.6999 0.4951 0.1607 0.082 Uiso 1 1 d R
C40 C -0.2170(3) 0.2213(3) 0.5698(2) 0.0920(12) Uani 1 1 d .
H40A H -0.3028 0.2681 0.5771 0.110 Uiso 1 1 d R
H40B H -0.1816 0.1905 0.6153 0.110 Uiso 1 1 d R
C41 C -0.1507(3) 0.2000(2) 0.49904(19) 0.0581(8) Uani 1 1 d .
H41 H -0.1959 0.2349 0.4582 0.070 Uiso 1 1 d R
C42 C -0.0170(2) 0.12957(18) 0.47758(16) 0.0416(6) Uani 1 1 d .
H42A H 0.0124 0.1053 0.5266 0.050 Uiso 1 1 d R
H42B H -0.0387 0.0771 0.4499 0.050 Uiso 1 1 d R
C43 C 0.1013(2) 0.17188(16) 0.42526(14) 0.0319(6) Uani 1 1 d .
C44 C 0.2294(2) 0.09159(16) 0.39857(14) 0.0354(6) Uani 1 1 d .
H44 H 0.1995 0.0406 0.3733 0.042 Uiso 1 1 d R
C45 C 0.2958(2) 0.04976(18) 0.47023(16) 0.0437(7) Uani 1 1 d .
H45A H 0.3750 -0.0007 0.4523 0.052 Uiso 1 1 d R
H45B H 0.2285 0.0225 0.5075 0.052 Uiso 1 1 d R
C46 C 0.3407(2) 0.13158(18) 0.51080(16) 0.0452(7) Uani 1 1 d .
H46 H 0.3820 0.1051 0.5558 0.054 Uiso 1 1 d R
C47 C 0.4487(3) 0.1747(2) 0.45208(16) 0.0513(7) Uani 1 1 d .
H47A H 0.5296 0.1253 0.4354 0.062 Uiso 1 1 d R
H47B H 0.4751 0.2274 0.4774 0.062 Uiso 1 1 d R
C48 C 0.3835(2) 0.21615(18) 0.37943(15) 0.0442(7) Uani 1 1 d .
H48 H 0.4520 0.2433 0.3428 0.053 Uiso 1 1 d R
C49 C 0.2571(2) 0.29673(17) 0.40725(15) 0.0422(6) Uani 1 1 d .
H49A H 0.2843 0.3510 0.4298 0.051 Uiso 1 1 d R
H49B H 0.2164 0.3183 0.3611 0.051 Uiso 1 1 d R
C50 C 0.1486(2) 0.25339(17) 0.46599(14) 0.0375(6) Uani 1 1 d .
H50 H 0.0710 0.3050 0.4838 0.045 Uiso 1 1 d R
C51 C 0.3383(2) 0.13406(18) 0.33929(15) 0.0430(7) Uani 1 1 d .
H51A H 0.2994 0.1597 0.2933 0.052 Uiso 1 1 d R
H51B H 0.4172 0.0829 0.3231 0.052 Uiso 1 1 d R
C52 C 0.2141(3) 0.21166(19) 0.53817(15) 0.0453(7) Uani 1 1 d .
H52A H 0.1455 0.1832 0.5735 0.054 Uiso 1 1 d R
H52B H 0.2404 0.2625 0.5658 0.054 Uiso 1 1 d R

loop_
_atom_site_aniso_label
_atom_site_aniso_U_11
_atom_site_aniso_U_22
_atom_site_aniso_U_33
_atom_site_aniso_U_23
_atom_site_aniso_U_13
_atom_site_aniso_U_12
O1' 0.0423(9) 0.0399(10) 0.0331(10) -0.0010(8) -0.0018(7) -0.0136(7)
O2' 0.0440(9) 0.0358(9) 0.0341(10) 0.0065(8) 0.0030(8) -0.0069(7)
O3' 0.0698(11) 0.0393(10) 0.0376(11) -0.0038(9) -0.0089(9) 0.0006(9)
O4' 0.0482(9) 0.0360(9) 0.0359(11) 0.0060(8) -0.0137(8) -0.0089(8)
C1 0.0586(18) 0.080(2) 0.077(3) 0.010(2) -0.0047(17) 0.0053(18)
C2 0.0473(15) 0.061(2) 0.0499(19) -0.0100(15) -0.0036(14) 0.0041(14)
C3 0.0438(14) 0.0414(15) 0.0383(16) -0.0046(13) -0.0010(12) -0.0082(12)
C4 0.0399(13) 0.0333(13) 0.0290(14) -0.0027(11) -0.0037(11) -0.0090(11)
C5 0.0462(14) 0.0383(14) 0.0292(15) 0.0035(12) -0.0037(11) -0.0096(12)
C6 0.0622(16) 0.0393(15) 0.0403(17) 0.0019(13) 0.0008(13) -0.0191(13)
C7 0.0584(17) 0.0521(17) 0.0445(18) -0.0053(14) -0.0060(14) -0.0275(14)
C8 0.0481(16) 0.075(2) 0.056(2) 0.0018(16) -0.0048(14) -0.0282(15)
C9 0.0383(14) 0.0533(17) 0.0501(18) -0.0041(14) 0.0036(13) -0.0095(12)
C10 0.0396(14) 0.0500(16) 0.0425(17) 0.0054(13) -0.0093(12) -0.0042(12)
C11 0.0429(13) 0.0423(15) 0.0293(15) 0.0032(12) -0.0026(11) -0.0142(12)
C12 0.0552(15) 0.0546(17) 0.0331(16) -0.0041(13) -0.0098(12) -0.0148(13)
C13 0.0489(15) 0.0499(16) 0.0322(16) -0.0010(13) 0.0037(12) -0.0195(13)
C14 0.0624(18) 0.063(2) 0.062(2) 0.0008(17) -0.0183(16) -0.0175(15)
C15 0.0442(14) 0.0449(16) 0.0465(18) 0.0076(13) -0.0127(13) -0.0052(12)
C16 0.0449(14) 0.0340(14) 0.0400(16) 0.0042(12) -0.0060(12) -0.0057(11)
C17 0.0393(13) 0.0319(13) 0.0291(14) 0.0046(11) -0.0018(11) -0.0113(11)
C18 0.0520(15) 0.0480(16) 0.0383(17) 0.0016(13) -0.0089(13) -0.0182(13)
C19 0.0588(17) 0.0597(19) 0.057(2) 0.0071(16) -0.0077(15) -0.0310(15)
C20 0.0557(17) 0.075(2) 0.057(2) 0.0138(18) 0.0061(15) -0.0319(16)
C21 0.0440(16) 0.097(3) 0.088(3) 0.012(2) -0.0042(17) -0.0220(16)
C22 0.0399(15) 0.088(2) 0.072(2) 0.0201(19) -0.0178(15) -0.0140(16)
C23 0.0384(14) 0.0520(17) 0.060(2) 0.0103(15) 0.0001(13) 0.0015(13)
C24 0.0406(13) 0.0415(15) 0.0401(16) 0.0015(13) -0.0016(12) -0.0121(12)
C25 0.0540(16) 0.0570(18) 0.0451(18) -0.0009(14) 0.0086(13) -0.0129(14)
C26 0.0558(17) 0.076(2) 0.055(2) 0.0107(17) -0.0201(15) -0.0274(16)
C27 0.097(3) 0.109(3) 0.136(4) 0.030(3) -0.029(3) -0.054(3)
C28 0.070(2) 0.072(2) 0.068(2) -0.0065(19) -0.0143(17) -0.0230(18)
C29 0.0612(17) 0.0475(16) 0.0465(18) -0.0021(14) -0.0096(14) -0.0115(13)
C30 0.0504(14) 0.0326(14) 0.0347(16) -0.0026(12) -0.0029(12) -0.0071(12)
C31 0.0513(15) 0.0479(16) 0.0384(17) 0.0072(14) -0.0016(13) -0.0013(13)
C32 0.079(2) 0.067(2) 0.057(2) 0.0044(17) -0.0057(17) 0.0243(17)
C33 0.055(2) 0.124(3) 0.087(3) -0.008(3) 0.007(2) 0.027(2)
C34 0.039(2) 0.253(6) 0.104(4) 0.021(4) -0.008(2) -0.009(3)
C35 0.058(2) 0.162(4) 0.084(3) -0.009(3) -0.016(2) -0.049(2)
C36 0.085(2) 0.111(3) 0.057(2) 0.008(2) -0.0075(18) -0.063(2)
C37 0.0662(17) 0.0542(17) 0.0379(17) 0.0043(14) 0.0002(14) -0.0225(15)
C38 0.0662(19) 0.095(3) 0.054(2) -0.001(2) 0.0156(17) -0.0169(18)
C39 0.0588(18) 0.100(3) 0.051(2) 0.0070(18) -0.0233(15) -0.0135(17)
C40 0.062(2) 0.110(3) 0.085(3) -0.007(2) 0.017(2) 0.0056(19)
C41 0.0450(15) 0.0596(19) 0.065(2) 0.0134(17) 0.0001(15) -0.0085(14)
C42 0.0400(13) 0.0420(15) 0.0421(16) 0.0082(13) -0.0062(12) -0.0080(11)
C43 0.0368(12) 0.0321(13) 0.0265(14) 0.0060(11) -0.0067(10) -0.0052(10)
C44 0.0386(13) 0.0323(13) 0.0354(15) 0.0004(12) -0.0052(11) -0.0080(11)
C45 0.0399(13) 0.0387(15) 0.0492(18) 0.0058(13) -0.0056(12) -0.0021(11)
C46 0.0458(15) 0.0497(16) 0.0416(17) 0.0101(14) -0.0167(12) -0.0059(13)
C47 0.0469(15) 0.0559(17) 0.0551(19) 0.0035(15) -0.0153(14) -0.0143(13)
C48 0.0427(14) 0.0499(16) 0.0417(17) 0.0045(13) -0.0017(12) -0.0194(12)
C49 0.0537(15) 0.0370(14) 0.0404(16) 0.0009(12) -0.0105(12) -0.0176(12)
C50 0.0437(13) 0.0331(14) 0.0343(15) 0.0003(12) -0.0054(11) -0.0050(11)
C51 0.0399(13) 0.0439(15) 0.0405(17) 0.0008(13) 0.0015(12) -0.0043(12)
C52 0.0561(16) 0.0502(16) 0.0329(16) -0.0002(13) -0.0138(12) -0.0124(13)

loop_
_atom_type_symbol
_atom_type_description
_atom_type_scat_dispersion_real
_atom_type_scat_dispersion_imag
_atom_type_scat_source
C C 0.0033 0.0016 'International Tables Vol C Tables 4.2.6.8 and 6.1.1.4'
H H 0.0000 0.0000 'International Tables Vol C Tables 4.2.6.8 and 6.1.1.4'
O O 0.0106 0.0060 'International Tables Vol C Tables 4.2.6.8 and 6.1.1.4'

loop_
_geom_angle_atom_site_label_1
_geom_angle_atom_site_label_2
_geom_angle_atom_site_label_3
_geom_angle
C4 O1' H1' 109.5
C17 O2' H2' 109.5
C30 O3' H3' 109.5
C43 O4' H4' 109.5
C2 C1 H1A 122.2
C2 C1 H1B 117.7
H1A C1 H1B 120.0
C1 C2 C3 125.9(3)
C1 C2 H2 114.7
C3 C2 H2 119.4
C2 C3 C4 115.0(2)
C2 C3 H3A 107.6
C4 C3 H3A 108.5
C2 C3 H3B 106.5
C4 C3 H3B 109.7
H3A C3 H3B 109.5
O1' C4 C5 106.76(18)
O1' C4 C11 110.20(17)
C5 C4 C11 108.50(17)
O1' C4 C3 106.64(17)
C5 C4 C3 113.64(18)
C11 C4 C3 110.98(19)
C6 C5 C4 110.12(19)
C6 C5 C13 108.39(19)
C4 C5 C13 109.89(18)
C6 C5 H5 110.1
C4 C5 H5 109.2
C13 C5 H5 109.1
C7 C6 C5 110.1(2)
C7 C6 H6A 110.2
C5 C6 H6A 109.9
C7 C6 H6B 108.7
C5 C6 H6B 108.3
H6A C6 H6B 109.6
C6 C7 C12 109.9(2)
C6 C7 C8 109.4(2)
C12 C7 C8 109.0(2)
C6 C7 H7 109.6
C12 C7 H7 110.1
C8 C7 H7 108.8
C9 C8 C7 109.09(19)
C9 C8 H8A 110.0
C7 C8 H8A 110.0
C9 C8 H8B 108.6
C7 C8 H8B 109.5
H8A C8 H8B 109.5
C13 C9 C10 109.44(19)
C13 C9 C8 109.3(2)
C10 C9 C8 109.8(2)
C13 C9 H9 109.8
C10 C9 H9 109.8
C8 C9 H9 108.6
C9 C10 C11 109.29(19)
C9 C10 H10A 109.8
C11 C10 H10A 110.1
C9 C10 H10B 108.5
C11 C10 H10B 109.6
H10A C10 H10B 109.4
C10 C11 C12 108.78(19)
C10 C11 C4 109.77(19)
C12 C11 C4 110.63(18)
C10 C11 H11 108.8
C12 C11 H11 109.8
C4 C11 H11 109.1
C7 C12 C11 109.3(2)
C7 C12 H12A 109.0
C11 C12 H12A 109.6
C7 C12 H12B 109.2
C11 C12 H12B 110.1
H12A C12 H12B 109.5
C9 C13 C5 109.8(2)
C9 C13 H13A 109.8
C5 C13 H13A 108.5
C9 C13 H13B 110.6
C5 C13 H13B 108.6
H13A C13 H13B 109.5
C15 C14 H14A 121.8
C15 C14 H14B 118.3
H14A C14 H14B 119.9
C14 C15 C16 125.6(3)
C14 C15 H15 116.5
C16 C15 H15 117.8
C15 C16 C17 115.77(19)
C15 C16 H16A 104.5
C17 C16 H16A 108.1
C15 C16 H16B 107.7
C17 C16 H16B 111.0
H16A C16 H16B 109.5
O2' C17 C24 106.31(16)
O2' C17 C18 110.24(18)
C24 C17 C18 108.76(18)
O2' C17 C16 106.41(16)
C24 C17 C16 114.2(2)
C18 C17 C16 110.79(18)
C26 C18 C17 109.69(19)
C26 C18 C19 109.0(2)
C17 C18 C19 110.3(2)
C26 C18 H18 109.4
C17 C18 H18 107.9
C19 C18 H18 110.5
C20 C19 C18 109.3(2)
C20 C19 H19A 109.0
C18 C19 H19A 108.1
C20 C19 H19B 111.2
C18 C19 H19B 109.8
H19A C19 H19B 109.5
C19 C20 C21 109.9(3)
C19 C20 C25 109.8(2)
C21 C20 C25 109.6(2)
C19 C20 H20 108.5
C21 C20 H20 109.7
C25 C20 H20 109.4
C20 C21 C22 109.0(2)
C20 C21 H21A 107.3
C22 C21 H21A 108.9
C20 C21 H21B 110.0
C22 C21 H21B 111.9
H21A C21 H21B 109.5
C26 C22 C23 109.8(2)
C26 C22 C21 110.0(2)
C23 C22 C21 108.6(3)
C26 C22 H22 109.2
C23 C22 H22 108.7
C21 C22 H22 110.5
C22 C23 C24 109.4(2)
C22 C23 H23A 110.0
C24 C23 H23A 108.9
C22 C23 H23B 109.4
C24 C23 H23B 109.5
H23A C23 H23B 109.6
C17 C24 C25 110.05(19)
C17 C24 C23 109.8(2)
C25 C24 C23 108.79(19)
C17 C24 H24 109.3
C25 C24 H24 108.9
C23 C24 H24 110.0
C20 C25 C24 109.0(2)
C20 C25 H25A 108.7
C24 C25 H25A 109.8
C20 C25 H25B 109.1
C24 C25 H25B 110.7
H25A C25 H25B 109.4
C18 C26 C22 109.6(2)
C18 C26 H26A 110.6
C22 C26 H26A 109.3
C18 C26 H26B 109.4
C22 C26 H26B 108.5
H26A C26 H26B 109.4
C28 C27 H27A 123.3
C28 C27 H27B 116.8
H27A C27 H27B 119.9
C27 C28 C29 126.9(4)
C27 C28 H28 114.0
C29 C28 H28 119.0
C28 C29 C30 114.3(2)
C28 C29 H29A 107.1
C30 C29 H29A 109.0
C28 C29 H29B 106.4
C30 C29 H29B 110.6
H29A C29 H29B 109.4
O3' C30 C31 105.80(19)
O3' C30 C37 110.67(19)
C31 C30 C37 108.4(2)
O3' C30 C29 106.60(19)
C31 C30 C29 114.5(2)
C37 C30 C29 110.7(2)
C30 C31 C32 109.9(2)
C30 C31 C39 109.9(2)
C32 C31 C39 109.9(2)
C30 C31 H31 109.6
C32 C31 H31 107.6
C39 C31 H31 109.9
C31 C32 C33 108.5(3)
C31 C32 H32A 110.6
C33 C32 H32A 110.7
C31 C32 H32B 108.6
C33 C32 H32B 109.0
H32A C32 H32B 109.4
C38 C33 C34 109.1(4)
C38 C33 C32 110.2(3)
C34 C33 C32 109.6(3)
C38 C33 H33 109.7
C34 C33 H33 110.8
C32 C33 H33 107.5
C33 C34 C35 109.2(3)
C33 C34 H34A 109.9
C35 C34 H34A 108.6
C33 C34 H34B 108.7
C35 C34 H34B 111.0
H34A C34 H34B 109.4
C36 C35 C39 109.8(3)
C36 C35 C34 110.8(3)
C39 C35 C34 108.0(3)
C36 C35 H35 109.2
C39 C35 H35 111.0
C34 C35 H35 108.1
C37 C36 C35 108.3(3)
C37 C36 H36A 111.0
C35 C36 H36A 109.9
C37 C36 H36B 109.3
C35 C36 H36B 108.8
H36A C36 H36B 109.5
C36 C37 C30 110.1(2)
C36 C37 C38 110.4(3)
C30 C37 C38 109.9(2)
C36 C37 H37 108.5
C30 C37 H37 108.6
C38 C37 H37 109.3
C33 C38 C37 109.4(3)
C33 C38 H38A 111.0
C37 C38 H38A 110.2
C33 C38 H38B 107.8
C37 C38 H38B 108.8
H38A C38 H38B 109.5
C31 C39 C35 109.2(3)
C31 C39 H39A 107.8
C35 C39 H39A 109.8
C31 C39 H39B 110.6
C35 C39 H39B 109.8
H39A C39 H39B 109.5
C41 C40 H40A 119.6
C41 C40 H40B 120.4
H40A C40 H40B 120.0
C40 C41 C42 126.2(3)
C40 C41 H41 113.2
C42 C41 H41 120.6
C41 C42 C43 115.21(19)
C41 C42 H42A 107.3
C43 C42 H42A 109.2
C41 C42 H42B 105.7
C43 C42 H42B 109.8
H42A C42 H42B 109.5
O4' C43 C50 106.71(16)
O4' C43 C44 110.01(18)
C50 C43 C44 108.19(17)
O4' C43 C42 106.56(17)
C50 C43 C42 113.8(2)
C44 C43 C42 111.44(17)
C45 C44 C51 108.50(19)
C45 C44 C43 110.78(19)
C51 C44 C43 109.94(17)
C45 C44 H44 109.8
C51 C44 H44 109.7
C43 C44 H44 108.0
C46 C45 C44 109.44(19)
C46 C45 H45A 110.2
C44 C45 H45A 109.4
C46 C45 H45B 109.2
C44 C45 H45B 109.1
H45A C45 H45B 109.4
C45 C46 C47 109.6(2)
C45 C46 C52 109.60(19)
C47 C46 C52 109.5(2)
C45 C46 H46 109.2
C47 C46 H46 108.8
C52 C46 H46 110.2
C46 C47 C48 109.0(2)
C46 C47 H47A 110.2
C48 C47 H47A 110.2
C46 C47 H47B 109.4
C48 C47 H47B 108.6
H47A C47 H47B 109.5
C51 C48 C49 109.88(19)
C51 C48 C47 109.4(2)
C49 C48 C47 109.2(2)
C51 C48 H48 110.2
C49 C48 H48 109.6
C47 C48 H48 108.5
C48 C49 C50 109.46(18)
C48 C49 H49A 111.2
C50 C49 H49A 112.2
C48 C49 H49B 106.9
C50 C49 H49B 107.5
H49A C49 H49B 109.5
C49 C50 C52 108.77(19)
C49 C50 C43 110.02(19)
C52 C50 C43 109.92(18)
C49 C50 H50 108.5
C52 C50 H50 108.9
C43 C50 H50 110.7
C48 C51 C44 109.4(2)
C48 C51 H51A 109.4
C44 C51 H51A 110.0
C48 C51 H51B 109.8
C44 C51 H51B 108.8
H51A C51 H51B 109.5
C46 C52 C50 109.8(2)
C46 C52 H52A 108.8
C50 C52 H52A 107.5
C46 C52 H52B 110.4
C50 C52 H52B 110.9
H52A C52 H52B 109.4

loop_
_geom_bond_atom_site_label_1
_geom_bond_atom_site_label_2
_geom_bond_distance
O1' C4 1.439(3)
O1' H1' 0.8200
O2' C17 1.445(2)
O2' H2' 0.8200
O3' C30 1.435(3)
O3' H3' 0.8200
O4' C43 1.439(3)
O4' H4' 0.8200
C1 C2 1.302(4)
C1 H1A 0.9597
C1 H1B 0.9596
C2 C3 1.486(4)
C2 H2 0.9595
C3 C4 1.544(3)
C3 H3A 0.9593
C3 H3B 0.9595
C4 C5 1.531(3)
C4 C11 1.539(3)
C5 C6 1.531(3)
C5 C13 1.534(3)
C5 H5 0.9599
C6 C7 1.527(3)
C6 H6A 0.9590
C6 H6B 0.9596
C7 C12 1.532(3)
C7 C8 1.534(4)
C7 H7 0.9600
C8 C9 1.534(4)
C8 H8A 0.9601
C8 H8B 0.9596
C9 C13 1.531(3)
C9 C10 1.531(3)
C9 H9 0.9599
C10 C11 1.534(3)
C10 H10A 0.9595
C10 H10B 0.9599
C11 C12 1.537(3)
C11 H11 0.9600
C12 H12A 0.9594
C12 H12B 0.9600
C13 H13A 0.9594
C13 H13B 0.9590
C14 C15 1.306(4)
C14 H14A 0.9597
C14 H14B 0.9606
C15 C16 1.493(3)
C15 H15 0.9594
C16 C17 1.538(3)
C16 H16A 0.9609
C16 H16B 0.9604
C17 C24 1.527(3)
C17 C18 1.536(3)
C18 C26 1.521(3)
C18 C19 1.540(3)
C18 H18 0.9596
C19 C20 1.520(4)
C19 H19A 0.9606
C19 H19B 0.9600
C20 C21 1.525(4)
C20 C25 1.538(4)
C20 H20 0.9600
C21 C22 1.540(4)
C21 H21A 0.9601
C21 H21B 0.9609
C22 C26 1.528(4)
C22 C23 1.529(4)
C22 H22 0.9598
C23 C24 1.540(3)
C23 H23A 0.9604
C23 H23B 0.9593
C24 C25 1.538(3)
C24 H24 0.9607
C25 H25A 0.9596
C25 H25B 0.9604
C26 H26A 0.9598
C26 H26B 0.9590
C27 C28 1.264(4)
C27 H27A 0.9607
C27 H27B 0.9593
C28 C29 1.499(4)
C28 H28 0.9600
C29 C30 1.543(3)
C29 H29A 0.9600
C29 H29B 0.9607
C30 C31 1.520(3)
C30 C37 1.533(3)
C31 C32 1.531(4)
C31 C39 1.533(4)
C31 H31 0.9602
C32 C33 1.536(5)
C32 H32A 0.9595
C32 H32B 0.9608
C33 C38 1.504(5)
C33 C34 1.535(6)
C33 H33 0.9599
C34 C35 1.541(6)
C34 H34A 0.9609
C34 H34B 0.9599
C35 C36 1.528(5)
C35 C39 1.534(4)
C35 H35 0.9607
C36 C37 1.514(4)
C36 H36A 0.9596
C36 H36B 0.9601
C37 C38 1.532(4)
C37 H37 0.9603
C38 H38A 0.9611
C38 H38B 0.9590
C39 H39A 0.9597
C39 H39B 0.9591
C40 C41 1.280(4)
C40 H40A 0.9601
C40 H40B 0.9599
C41 C42 1.488(3)
C41 H41 0.9597
C42 C43 1.540(3)
C42 H42A 0.9601
C42 H42B 0.9592
C43 C50 1.534(3)
C43 C44 1.536(3)
C44 C45 1.531(3)
C44 C51 1.532(3)
C44 H44 0.9600
C45 C46 1.524(3)
C45 H45A 0.9610
C45 H45B 0.9602
C46 C47 1.527(3)
C46 C52 1.527(3)
C46 H46 0.9604
C47 C48 1.538(3)
C47 H47A 0.9598
C47 H47B 0.9606
C48 C51 1.525(3)
C48 C49 1.531(3)
C48 H48 0.9605
C49 C50 1.531(3)
C49 H49A 0.9605
C49 H49B 0.9589
C50 C52 1.534(3)
C50 H50 0.9600
C51 H51A 0.9602
C51 H51B 0.9595
C52 H52A 0.9602
C52 H52B 0.9608

loop_
_cod_related_entry_id
_cod_related_entry_database
_cod_related_entry_code
1 ChemSpider 9840290
